data_2020432
loop_
_publ_author_name
'Gayt\'an-Barrientos, Nancy Sarahy'
'Morales-Morales, David'
'Herrera-Ruiz, Dea'
'Reyes-Mart\'inez, Reyna'
'Rivera-Islas, Jes\'us'

_publ_section_title
;
 Sulfonate salts of the therapeutic agent dapsone:
 4-[(4-aminophenyl)sulfonyl]anilinium benzenesulfonate monohydrate and
 4-[(4-aminophenyl)sulfonyl]anilinium methanesulfonate monohydrate
;
_journal_coeditor_code OV3072
_journal_issue 4
_journal_name_full 'Acta Crystallographica Section C'
_journal_page_first 280
_journal_page_last 284
_journal_paper_doi 10.1107/S2053229616003284
_journal_volume 72
_journal_year 2016
_chemical_formula_iupac 'C12 H13 N2 O2 S +, C6 H5 O3 S -, H2 O'
_chemical_formula_moiety 'C12 H13 N2 O2 S +, C6 H5 O3 S -, H2 O'
_chemical_formula_sum 'C18 H20 N2 O6 S2'
_chemical_formula_weight 424.48
_chemical_name_systematic
;
4-[(4-Aminophenyl)sulfonyl]anilinium benzenesulfonate monohydrate
;
_space_group_crystal_system monoclinic
_space_group_IT_number 14
_space_group_name_Hall '-P 2yn'
_space_group_name_H-M_alt 'P 1 21/n 1'
_symmetry_space_group_name_Hall '-P 2yn'
_symmetry_space_group_name_H-M 'P 1 21/n 1'
_atom_sites_solution_hydrogens mixed
_atom_sites_solution_primary direct
_atom_sites_solution_secondary difmap
_audit_creation_method SHELXL-2014/7
_cell_angle_alpha 90
_cell_angle_beta 94.954(2)
_cell_angle_gamma 90
_cell_formula_units_Z 4
_cell_length_a 15.7220(15)
_cell_length_b 6.1383(6)
_cell_length_c 19.5185(19)
_cell_measurement_reflns_used 9553
_cell_measurement_temperature 150(2)
_cell_measurement_theta_max 25.31
_cell_measurement_theta_min 2.60
_cell_volume 1876.6(3)
_computing_cell_refinement
;
APEX2 (Bruker, 2012)
;
_computing_data_collection
;
APEX2 (Bruker, 2012)
;
_computing_data_reduction
;
SAINT (Bruker, 2012)
;
_computing_molecular_graphics
;
XP (Bruker, 2012) and DIAMOND (Brandenburg, 2006)
;
_computing_publication_material
;
PLATON (Spek, 2009) and publCIF (Westrip, 2010)
;
_computing_structure_refinement
;
SHELXL2014 (Sheldrick, 2015b)
;
_computing_structure_solution
;
SHELXT (Sheldrick, 2015a)
;
_diffrn_ambient_temperature 150(2)
_diffrn_detector_area_resol_mean 0.83
_diffrn_measured_fraction_theta_full 0.998
_diffrn_measured_fraction_theta_max 0.996
_diffrn_measurement_device_type 'Bruker APEXII CCD area-detector'
_diffrn_measurement_method '\f and \w scans'
_diffrn_radiation_type MoK\a
_diffrn_radiation_wavelength 0.71073
_diffrn_reflns_av_R_equivalents 0.0307
_diffrn_reflns_limit_h_max 18
_diffrn_reflns_limit_h_min -18
_diffrn_reflns_limit_k_max 7
_diffrn_reflns_limit_k_min -7
_diffrn_reflns_limit_l_max 23
_diffrn_reflns_limit_l_min -22
_diffrn_reflns_number 15097
_diffrn_reflns_theta_full 25.242
_diffrn_reflns_theta_max 25.309
_diffrn_reflns_theta_min 2.095
_exptl_absorpt_coefficient_mu 0.323
_exptl_absorpt_correction_T_max 0.7452
_exptl_absorpt_correction_T_min 0.6731
_exptl_absorpt_correction_type multi-scan
_exptl_absorpt_process_details
;
(SADABS; Bruker, 2012)
;
_exptl_crystal_colour colourless
_exptl_crystal_density_diffrn 1.502
_exptl_crystal_description Prism
_exptl_crystal_F_000 888
_exptl_crystal_size_max 0.257
_exptl_crystal_size_mid 0.252
_exptl_crystal_size_min 0.058
_refine_diff_density_max 0.304
_refine_diff_density_min -0.383
_refine_ls_extinction_method none
_refine_ls_goodness_of_fit_ref 1.080
_refine_ls_hydrogen_treatment mixed
_refine_ls_matrix_type full
_refine_ls_number_parameters 274
_refine_ls_number_reflns 3415
_refine_ls_number_restraints 5
_refine_ls_restrained_S_all 1.080
_refine_ls_R_factor_all 0.0383
_refine_ls_R_factor_gt 0.0322
_refine_ls_shift/su_max 0.001
_refine_ls_shift/su_mean 0.000
_refine_ls_structure_factor_coef Fsqd
_refine_ls_weighting_details 'w=1/[\s^2^(Fo^2^)+(0.0320P)^2^+1.4352P] where P=(Fo^2^+2Fc^2^)/3'
_refine_ls_weighting_scheme calc
_refine_ls_wR_factor_gt 0.0780
_refine_ls_wR_factor_ref 0.0830
_reflns_number_gt 2988
_reflns_number_total 3415
_reflns_threshold_expression 'I > 2\s(I)'
_cod_data_source_file ov3072sup1.cif
_cod_data_source_block I
_cod_depositor_comments 'Adding full bibliography for 2020432--2020433.cif.'
_cod_database_code 2020432
_cod_database_fobs_code 2020432
_shelx_space_group_comment
;
The symmetry employed for this shelxl refinement is uniquely defined
by the following loop, which should always be used as a source of
symmetry information in preference to the above space-group names.
They are only intended as comments.
;
_shelx_estimated_absorpt_t_min 0.921
_shelx_estimated_absorpt_t_max 0.981

loop_
_space_group_symop_operation_xyz
'x, y, z'
'-x+1/2, y+1/2, -z+1/2'
'-x, -y, -z'
'x-1/2, -y-1/2, z-1/2'

loop_
_atom_site_type_symbol
_atom_site_label
_atom_site_fract_x
_atom_site_fract_y
_atom_site_fract_z
_atom_site_U_iso_or_equiv
_atom_site_adp_type
_atom_site_calc_flag
_atom_site_occupancy
S S1 0.36176(3) 1.12648(7) 0.61045(2) 0.01840(13) Uani d 1
O O1 0.35572(8) 1.3614(2) 0.60690(7) 0.0232(3) Uani d 1
O O2 0.43349(8) 1.0307(2) 0.65042(6) 0.0250(3) Uani d 1
N N1 0.04211(12) 0.7856(3) 0.70463(10) 0.0315(4) Uani d 1
H H1A -0.0042(10) 0.870(3) 0.7059(12) 0.038 Uiso d 1
H H1B 0.0409(15) 0.653(2) 0.7233(11) 0.038 Uiso d 1
N N2 0.37629(10) 0.8011(3) 0.32344(8) 0.0175(3) Uani d 1
H H2A 0.3976(12) 0.904(3) 0.2968(9) 0.021 Uiso d 1
H H2B 0.4103(11) 0.683(2) 0.3239(10) 0.021 Uiso d 1
H H2C 0.3241(8) 0.760(3) 0.3056(10) 0.021 Uiso d 1
C C1 0.26819(11) 1.0274(3) 0.64051(9) 0.0183(4) Uani d 1
C C2 0.19666(12) 1.1609(3) 0.63938(9) 0.0201(4) Uani d 1
H H2 0.1993 1.3057 0.6225 0.024 Uiso calc 1
C C3 0.12210(12) 1.0843(3) 0.66261(9) 0.0225(4) Uani d 1
H H3 0.0737 1.1771 0.6622 0.027 Uiso calc 1
C C4 0.11710(12) 0.8688(3) 0.68700(9) 0.0220(4) Uani d 1
C C5 0.19108(13) 0.7398(3) 0.69036(9) 0.0235(4) Uani d 1
H H5 0.1898 0.5972 0.7092 0.028 Uiso calc 1
S S2 0.36767(3) 0.24821(7) 0.19887(2) 0.01704(12) Uani d 1
O O3 0.37327(8) 0.4831(2) 0.20388(6) 0.0240(3) Uani d 1
O O4 0.28668(8) 0.1575(2) 0.21546(7) 0.0259(3) Uani d 1
O O5 0.43860(8) 0.1384(2) 0.23886(6) 0.0199(3) Uani d 1
C C13 0.37871(11) 0.1824(3) 0.11178(9) 0.0188(4) Uani d 1
C C14 0.40305(14) 0.3415(3) 0.06753(10) 0.0282(5) Uani d 1
H H14 0.4130 0.4863 0.0834 0.034 Uiso calc 1
C C15 0.41290(15) 0.2880(3) -0.00047(10) 0.0333(5) Uani d 1
H H15 0.4295 0.3967 -0.0313 0.040 Uiso calc 1
C C16 0.39865(13) 0.0782(3) -0.02336(10) 0.0288(5) Uani d 1
H H16 0.4059 0.0419 -0.0698 0.035 Uiso calc 1
C C17 0.37379(14) -0.0796(3) 0.02123(10) 0.0307(5) Uani d 1
H H17 0.3633 -0.2240 0.0051 0.037 Uiso calc 1
C C18 0.36397(13) -0.0290(3) 0.08912(10) 0.0260(4) Uani d 1
H H18 0.3473 -0.1380 0.1198 0.031 Uiso calc 1
O O6 0.48686(9) 0.4437(2) 0.34436(7) 0.0244(3) Uani d 1
H H6A 0.4837(14) 0.341(4) 0.3143(12) 0.029 Uiso d 1
H H6B 0.5390(15) 0.485(4) 0.3483(11) 0.029 Uiso d 1
C C6 0.26540(12) 0.8166(3) 0.66683(9) 0.0218(4) Uani d 1
H H6 0.3146 0.7264 0.6685 0.026 Uiso calc 1
C C7 0.36412(11) 1.0307(3) 0.52505(9) 0.0177(4) Uani d 1
C C8 0.40077(14) 0.8312(3) 0.51438(10) 0.0297(5) Uani d 1
H H8 0.4237 0.7466 0.5524 0.036 Uiso calc 1
C C9 0.40397(14) 0.7546(3) 0.44791(10) 0.0288(5) Uani d 1
H H9 0.4285 0.6165 0.4399 0.035 Uiso calc 1
C C10 0.37120(11) 0.8809(3) 0.39354(9) 0.0171(4) Uani d 1
C C11 0.33454(12) 1.0802(3) 0.40377(10) 0.0254(4) Uani d 1
H H11 0.3117 1.1644 0.3657 0.030 Uiso calc 1
C C12 0.33132(12) 1.1571(3) 0.47019(10) 0.0249(4) Uani d 1
H H12 0.3068 1.2954 0.4781 0.030 Uiso calc 1

loop_
_atom_site_aniso_label
_atom_site_aniso_U_11
_atom_site_aniso_U_22
_atom_site_aniso_U_33
_atom_site_aniso_U_12
_atom_site_aniso_U_13
_atom_site_aniso_U_23
S1 0.0191(2) 0.0199(2) 0.0158(2) 0.00194(17) -0.00057(17) -0.00304(17)
O1 0.0252(7) 0.0193(7) 0.0249(7) -0.0008(5) 0.0012(6) -0.0044(5)
O2 0.0221(7) 0.0321(8) 0.0198(7) 0.0058(6) -0.0045(5) -0.0039(6)
N1 0.0317(10) 0.0286(10) 0.0359(10) 0.0010(8) 0.0127(8) 0.0083(8)
N2 0.0189(8) 0.0195(8) 0.0143(8) 0.0001(6) 0.0023(6) -0.0005(6)
C1 0.0226(9) 0.0204(9) 0.0116(8) 0.0025(7) 0.0004(7) -0.0024(7)
C2 0.0251(10) 0.0182(9) 0.0165(9) 0.0029(8) -0.0003(7) 0.0001(7)
C3 0.0244(10) 0.0234(9) 0.0198(9) 0.0054(8) 0.0021(8) 0.0003(8)
C4 0.0290(10) 0.0247(10) 0.0127(9) 0.0000(8) 0.0045(7) -0.0016(7)
C5 0.0359(11) 0.0176(9) 0.0174(9) 0.0036(8) 0.0043(8) 0.0014(7)
S2 0.0176(2) 0.0179(2) 0.0156(2) 0.00094(17) 0.00079(17) 0.00131(17)
O3 0.0313(7) 0.0184(7) 0.0227(7) 0.0026(6) 0.0038(6) -0.0013(5)
O4 0.0192(7) 0.0319(8) 0.0271(7) -0.0005(6) 0.0045(6) 0.0063(6)
O5 0.0201(7) 0.0219(7) 0.0173(6) 0.0032(5) -0.0016(5) -0.0004(5)
C13 0.0186(9) 0.0216(9) 0.0156(9) -0.0006(7) -0.0020(7) 0.0008(7)
C14 0.0439(12) 0.0190(10) 0.0216(10) -0.0053(9) 0.0020(9) 0.0013(8)
C15 0.0522(14) 0.0289(11) 0.0189(10) -0.0093(10) 0.0027(9) 0.0045(8)
C16 0.0371(12) 0.0337(11) 0.0149(9) -0.0021(9) -0.0007(8) -0.0022(8)
C17 0.0444(13) 0.0231(10) 0.0238(11) -0.0043(9) -0.0016(9) -0.0048(8)
C18 0.0361(11) 0.0219(10) 0.0197(10) -0.0068(8) 0.0005(8) 0.0027(8)
O6 0.0251(7) 0.0221(7) 0.0252(7) 0.0003(6) -0.0018(6) -0.0068(6)
C6 0.0277(10) 0.0199(9) 0.0178(9) 0.0079(8) 0.0015(8) -0.0019(8)
C7 0.0182(9) 0.0200(9) 0.0152(9) -0.0008(7) 0.0025(7) -0.0012(7)
C8 0.0470(13) 0.0257(10) 0.0164(10) 0.0129(9) 0.0022(9) 0.0036(8)
C9 0.0470(13) 0.0198(10) 0.0200(10) 0.0111(9) 0.0056(9) 0.0008(8)
C10 0.0166(9) 0.0198(9) 0.0154(9) -0.0036(7) 0.0040(7) -0.0013(7)
C11 0.0291(10) 0.0276(10) 0.0191(10) 0.0084(8) -0.0002(8) 0.0036(8)
C12 0.0293(11) 0.0227(10) 0.0228(10) 0.0090(8) 0.0027(8) -0.0011(8)

loop_
_atom_type_symbol
_atom_type_description
_atom_type_scat_dispersion_real
_atom_type_scat_dispersion_imag
_atom_type_scat_source
C C 0.0033 0.0016 'International Tables Vol C Tables 4.2.6.8 and 6.1.1.4'
H H 0.0000 0.0000 'International Tables Vol C Tables 4.2.6.8 and 6.1.1.4'
N N 0.0061 0.0033 'International Tables Vol C Tables 4.2.6.8 and 6.1.1.4'
O O 0.0106 0.0060 'International Tables Vol C Tables 4.2.6.8 and 6.1.1.4'
S S 0.1246 0.1234 'International Tables Vol C Tables 4.2.6.8 and 6.1.1.4'

loop_
_geom_angle_atom_site_label_1
_geom_angle_atom_site_label_2
_geom_angle_atom_site_label_3
_geom_angle
O2 S1 O1 118.54(8)
O2 S1 C1 108.67(8)
O1 S1 C1 108.10(8)
O2 S1 C7 107.18(8)
O1 S1 C7 107.01(8)
C1 S1 C7 106.77(8)
C4 N1 H1A 121.1(15)
C4 N1 H1B 119.7(15)
H1A N1 H1B 118(2)
C10 N2 H2A 111.0(13)
C10 N2 H2B 109.9(13)
H2A N2 H2B 108.6(18)
C10 N2 H2C 109.5(13)
H2A N2 H2C 110.3(18)
H2B N2 H2C 107.4(18)
C2 C1 C6 120.11(17)
C2 C1 S1 119.68(14)
C6 C1 S1 120.20(14)
C3 C2 C1 120.30(17)
C3 C2 H2 119.8
C1 C2 H2 119.8
C2 C3 C4 120.37(17)
C2 C3 H3 119.8
C4 C3 H3 119.8
N1 C4 C5 120.72(18)
N1 C4 C3 120.91(18)
C5 C4 C3 118.34(17)
C6 C5 C4 121.02(17)
C6 C5 H5 119.5
C4 C5 H5 119.5
O3 S2 O4 114.61(8)
O3 S2 O5 112.48(8)
O4 S2 O5 110.23(8)
O3 S2 C13 106.37(8)
O4 S2 C13 106.68(8)
O5 S2 C13 105.82(8)
C14 C13 C18 120.77(18)
C14 C13 S2 119.66(15)
C18 C13 S2 119.56(14)
C13 C14 C15 119.39(18)
C13 C14 H14 120.3
C15 C14 H14 120.3
C16 C15 C14 120.23(19)
C16 C15 H15 119.9
C14 C15 H15 119.9
C15 C16 C17 119.95(18)
C15 C16 H16 120.0
C17 C16 H16 120.0
C16 C17 C18 120.50(19)
C16 C17 H17 119.8
C18 C17 H17 119.8
C17 C18 C13 119.17(18)
C17 C18 H18 120.4
C13 C18 H18 120.4
H6A O6 H6B 106(2)
C5 C6 C1 119.73(17)
C5 C6 H6 120.1
C1 C6 H6 120.1
C8 C7 C12 120.94(17)
C8 C7 S1 118.74(14)
C12 C7 S1 120.31(14)
C7 C8 C9 119.53(18)
C7 C8 H8 120.2
C9 C8 H8 120.2
C10 C9 C8 119.31(18)
C10 C9 H9 120.3
C8 C9 H9 120.3
C11 C10 C9 121.50(17)
C11 C10 N2 119.44(16)
C9 C10 N2 119.06(16)
C10 C11 C12 119.28(17)
C10 C11 H11 120.4
C12 C11 H11 120.4
C11 C12 C7 119.43(17)
C11 C12 H12 120.3
C7 C12 H12 120.3

loop_
_geom_bond_atom_site_label_1
_geom_bond_atom_site_label_2
_geom_bond_distance
S1 O2 1.4401(13)
S1 O1 1.4467(13)
S1 C1 1.7399(19)
S1 C7 1.7710(18)
N1 C4 1.356(3)
N1 H1A 0.896(10)
N1 H1B 0.894(10)
N2 C10 1.462(2)
N2 H2A 0.901(9)
N2 H2B 0.901(9)
N2 H2C 0.900(9)
C1 C2 1.390(2)
C1 C6 1.394(3)
C2 C3 1.376(3)
C2 H2 0.9500
C3 C4 1.411(3)
C3 H3 0.9500
C4 C5 1.404(3)
C5 C6 1.375(3)
C5 H5 0.9500
S2 O3 1.4474(13)
S2 O4 1.4517(13)
S2 O5 1.4685(13)
S2 C13 1.7704(18)
C13 C14 1.380(3)
C13 C18 1.384(3)
C14 C15 1.389(3)
C14 H14 0.9500
C15 C16 1.375(3)
C15 H15 0.9500
C16 C17 1.381(3)
C16 H16 0.9500
C17 C18 1.383(3)
C17 H17 0.9500
C18 H18 0.9500
O6 H6A 0.86(2)
O6 H6B 0.86(2)
C6 H6 0.9500
C7 C8 1.377(3)
C7 C12 1.386(3)
C8 C9 1.385(3)
C8 H8 0.9500
C9 C10 1.377(3)
C9 H9 0.9500
C10 C11 1.375(3)
C11 C12 1.385(3)
C11 H11 0.9500
C12 H12 0.9500

loop_
_geom_hbond_atom_site_label_D
_geom_hbond_atom_site_label_H
_geom_hbond_atom_site_label_A
_geom_hbond_site_symmetry_A
_geom_hbond_distance_DH
_geom_hbond_distance_HA
_geom_hbond_distance_DA
_geom_hbond_angle_DHA
N1 H1A O3 4_576 0.896(10) 2.124(11) 3.009(2) 170(2)
N1 H1B O2 2_546 0.894(10) 2.574(19) 3.227(2) 130.5(19)
N1 H1B O5 4_566 0.894(10) 2.441(17) 3.171(2) 139(2)
N2 H2A O5 1_565 0.901(9) 1.973(10) 2.872(2) 176.9(18)
N2 H2B O6 . 0.901(9) 1.918(10) 2.807(2) 168.4(19)
N2 H2C O4 2 0.900(9) 1.864(10) 2.754(2) 169.7(19)
O6 H6A O5 . 0.86(2) 2.01(2) 2.8388(19) 162(2)
O6 H6B O1 3_676 0.86(2) 2.03(2) 2.838(2) 156(2)

loop_
_geom_torsion_atom_site_label_1
_geom_torsion_atom_site_label_2
_geom_torsion_atom_site_label_3
_geom_torsion_atom_site_label_4
_geom_torsion
O2 S1 C1 C2 146.36(14)
O1 S1 C1 C2 16.49(17)
C7 S1 C1 C2 -98.34(15)
O2 S1 C1 C6 -32.42(17)
O1 S1 C1 C6 -162.29(14)
C7 S1 C1 C6 82.88(16)
C6 C1 C2 C3 -1.6(3)
S1 C1 C2 C3 179.62(14)
C1 C2 C3 C4 -0.8(3)
C2 C3 C4 N1 -174.45(18)
C2 C3 C4 C5 3.4(3)
N1 C4 C5 C6 174.17(18)
C3 C4 C5 C6 -3.7(3)
O3 S2 C13 C14 9.99(18)
O4 S2 C13 C14 132.76(16)
O5 S2 C13 C14 -109.84(16)
O3 S2 C13 C18 -170.92(15)
O4 S2 C13 C18 -48.15(17)
O5 S2 C13 C18 69.25(17)
C18 C13 C14 C15 -0.1(3)
S2 C13 C14 C15 178.99(16)
C13 C14 C15 C16 -0.1(3)
C14 C15 C16 C17 0.5(3)
C15 C16 C17 C18 -0.7(3)
C16 C17 C18 C13 0.5(3)
C14 C13 C18 C17 -0.1(3)
S2 C13 C18 C17 -179.19(16)
C4 C5 C6 C1 1.4(3)
C2 C1 C6 C5 1.3(3)
S1 C1 C6 C5 -179.89(14)
O2 S1 C7 C8 27.76(18)
O1 S1 C7 C8 155.90(16)
C1 S1 C7 C8 -88.53(17)
O2 S1 C7 C12 -150.82(15)
O1 S1 C7 C12 -22.68(18)
C1 S1 C7 C12 92.89(17)
C12 C7 C8 C9 -0.8(3)
S1 C7 C8 C9 -179.34(17)
C7 C8 C9 C10 0.7(3)
C8 C9 C10 C11 -0.7(3)
C8 C9 C10 N2 178.80(18)
C9 C10 C11 C12 0.7(3)
N2 C10 C11 C12 -178.76(17)
C10 C11 C12 C7 -0.8(3)
C8 C7 C12 C11 0.8(3)
S1 C7 C12 C11 179.36(15)
